data_7110120
loop_
_publ_author_name
'Shyamaprosad Goswami'
'Abhishek Manna'
'Sima Paul'
'Ching Kheng Quah'
'Hoong-Kun Fun'

_publ_section_title
;
 Rapid and ratiometric detection of hypochlorite with real application in
 tap water: molecules to low cost devices (TLC sticks)
;
_journal_name_full Chem.Commun.
_journal_page_first 11656
_journal_paper_doi 10.1039/c3cc47121g
_journal_volume 49
_journal_year 2013
_chemical_formula_moiety 'C21 H16 N2 O'
_chemical_formula_sum 'C21 H16 N2 O'
_chemical_formula_weight 312.36
_chemical_name_systematic
; 
 ? 
;
_space_group_IT_number 45
_symmetry_cell_setting orthorhombic
_symmetry_space_group_name_Hall 'I 2 -2c'
_symmetry_space_group_name_H-M 'I b a 2'
_atom_sites_solution_hydrogens geom
_atom_sites_solution_primary direct
_atom_sites_solution_secondary difmap
_audit_creation_method SHELXL-97
_cell_angle_alpha 90.00
_cell_angle_beta 90.00
_cell_angle_gamma 90.00
_cell_formula_units_Z 8
_cell_length_a 13.9108(8)
_cell_length_b 25.429(2)
_cell_length_c 8.8131(5)
_cell_measurement_reflns_used 8340
_cell_measurement_temperature 100(1)
_cell_measurement_theta_max 30.11
_cell_measurement_theta_min 2.93
_cell_volume 3117.5(4)
_computing_cell_refinement 'SAINT (Bruker, 2009)'
_computing_data_collection 'APEX2 (Bruker, 2009)'
_computing_data_reduction SAINT
_computing_molecular_graphics SHELXTL
_computing_publication_material 'SHELXTL and PLATON (Spek, 2009)'
_computing_structure_refinement SHELXTL
_computing_structure_solution 'SHELXTL (Sheldrick, 2008)'
_diffrn_ambient_temperature 100
_diffrn_measured_fraction_theta_full 0.999
_diffrn_measured_fraction_theta_max 0.999
_diffrn_measurement_device_type
;
Bruker SMART APEX II DUO CCD area-detector diffractometer 
;
_diffrn_measurement_method '\f and \w scans'
_diffrn_radiation_monochromator graphite
_diffrn_radiation_source 'fine-focus sealed tube'
_diffrn_radiation_type MoK\a
_diffrn_radiation_wavelength 0.71073
_diffrn_reflns_av_R_equivalents 0.0394
_diffrn_reflns_av_sigmaI/netI 0.0185
_diffrn_reflns_limit_h_max 19
_diffrn_reflns_limit_h_min -19
_diffrn_reflns_limit_k_max 35
_diffrn_reflns_limit_k_min -35
_diffrn_reflns_limit_l_max 12
_diffrn_reflns_limit_l_min -12
_diffrn_reflns_number 28763
_diffrn_reflns_theta_full 30.15
_diffrn_reflns_theta_max 30.15
_diffrn_reflns_theta_min 1.60
_diffrn_standards_number 0
_exptl_absorpt_coefficient_mu 0.083
_exptl_absorpt_correction_T_max 0.9861
_exptl_absorpt_correction_T_min 0.9685
_exptl_absorpt_correction_type multi-scan
_exptl_absorpt_process_details '(<i>SADABS</i>; Bruker, 2009)'
_exptl_crystal_colour brown
_exptl_crystal_density_diffrn 1.331
_exptl_crystal_density_method 'not measured'
_exptl_crystal_description block
_exptl_crystal_F_000 1312
_exptl_crystal_size_max 0.388
_exptl_crystal_size_mid 0.188
_exptl_crystal_size_min 0.169
_refine_diff_density_max 0.304
_refine_diff_density_min -0.174
_refine_diff_density_rms 0.042
_refine_ls_abs_structure_details 'Flack H D (1983), Acta Cryst. A39, 876-881'
_refine_ls_extinction_method none
_refine_ls_goodness_of_fit_ref 1.035
_refine_ls_hydrogen_treatment mixed
_refine_ls_matrix_type full
_refine_ls_number_parameters 229
_refine_ls_number_reflns 2457
_refine_ls_number_restraints 1
_refine_ls_restrained_S_all 1.035
_refine_ls_R_factor_all 0.0357
_refine_ls_R_factor_gt 0.0331
_refine_ls_shift/su_max 0.001
_refine_ls_shift/su_mean 0.001
_refine_ls_structure_factor_coef Fsqd
_refine_ls_weighting_details 'calc w=1/[\s^2^(Fo^2^)+(0.0606P)^2^+0.8587P] where P=(Fo^2^+2Fc^2^)/3'
_refine_ls_weighting_scheme calc
_refine_ls_wR_factor_gt 0.0891
_refine_ls_wR_factor_ref 0.0920
_reflns_number_gt 2320
_reflns_number_total 2457
_reflns_threshold_expression I>2\s(I)
_cod_data_source_file c3cc47121g.txt
_cod_data_source_block mo_fs213_0m
_cod_database_code 7110120

loop_
_symmetry_equiv_pos_as_xyz
'x, y, z'
'-x, -y, z'
'x+1/2, -y+1/2, z'
'-x+1/2, y+1/2, z'
'x+1/2, y+1/2, z+1/2'
'-x+1/2, -y+1/2, z+1/2'
'x+1, -y+1, z+1/2'
'-x+1, y+1, z+1/2'

loop_
_atom_site_label
_atom_site_type_symbol
_atom_site_fract_x
_atom_site_fract_y
_atom_site_fract_z
_atom_site_U_iso_or_equiv
_atom_site_adp_type
_atom_site_occupancy
_atom_site_symmetry_multiplicity
_atom_site_calc_flag
_atom_site_refinement_flags
O1 O 0.01100(8) 0.14557(4) -0.04741(14) 0.0211(2) Uani 1 1 d .
N1 N 0.21052(9) 0.21270(5) 0.06758(15) 0.0172(2) Uani 1 1 d .
N2 N 0.06200(8) 0.19936(5) 0.19104(15) 0.0173(2) Uani 1 1 d .
C1 C 0.06454(9) 0.25118(5) 0.25077(16) 0.0161(3) Uani 1 1 d .
C2 C -0.00971(10) 0.27071(6) 0.33819(19) 0.0201(3) Uani 1 1 d .
H2A H -0.0638 0.2502 0.3567 0.024 Uiso 1 1 calc R
C3 C -0.00323(11) 0.32195(6) 0.39934(19) 0.0221(3) Uani 1 1 d .
H3A H -0.0528 0.3346 0.4600 0.026 Uiso 1 1 calc R
C4 C 0.07526(11) 0.35347(6) 0.37060(18) 0.0208(3) Uani 1 1 d .
H4A H 0.0787 0.3869 0.4132 0.025 Uiso 1 1 calc R
C5 C 0.15086(10) 0.33516(5) 0.27619(17) 0.0173(3) Uani 1 1 d .
C6 C 0.23117(10) 0.36687(6) 0.23773(18) 0.0201(3) Uani 1 1 d .
H6A H 0.2356 0.4010 0.2751 0.024 Uiso 1 1 calc R
C7 C 0.30218(11) 0.34750(6) 0.14581(19) 0.0216(3) Uani 1 1 d .
H7A H 0.3538 0.3690 0.1201 0.026 Uiso 1 1 calc R
C8 C 0.29863(10) 0.29547(6) 0.08924(18) 0.0193(3) Uani 1 1 d .
H8A H 0.3482 0.2828 0.0285 0.023 Uiso 1 1 calc R
C9 C 0.22157(10) 0.26358(5) 0.12428(16) 0.0158(3) Uani 1 1 d .
C10 C 0.14607(9) 0.28294(5) 0.21809(16) 0.0153(2) Uani 1 1 d .
C11 C 0.15873(9) 0.17660(5) 0.16722(17) 0.0164(3) Uani 1 1 d .
H11A H 0.1923 0.1740 0.2647 0.020 Uiso 1 1 calc R
C12 C 0.15285(10) 0.12264(5) 0.09506(17) 0.0165(3) Uani 1 1 d .
C13 C 0.08100(10) 0.11049(5) -0.00792(17) 0.0177(3) Uani 1 1 d .
C14 C 0.07633(10) 0.06090(6) -0.07992(19) 0.0216(3) Uani 1 1 d .
H14A H 0.0270 0.0537 -0.1480 0.026 Uiso 1 1 calc R
C15 C 0.14426(11) 0.02357(6) -0.0496(2) 0.0230(3) Uani 1 1 d .
H15A H 0.1408 -0.0090 -0.0970 0.028 Uiso 1 1 calc R
C16 C 0.22027(11) 0.03415(6) 0.05379(19) 0.0210(3) Uani 1 1 d .
C17 C 0.29127(11) -0.00432(6) 0.0838(2) 0.0267(3) Uani 1 1 d .
H17A H 0.2866 -0.0373 0.0385 0.032 Uiso 1 1 calc R
C18 C 0.36696(12) 0.00638(7) 0.1787(3) 0.0319(4) Uani 1 1 d .
H18A H 0.4130 -0.0192 0.1985 0.038 Uiso 1 1 calc R
C19 C 0.37440(12) 0.05631(6) 0.2457(2) 0.0290(4) Uani 1 1 d .
H19A H 0.4268 0.0638 0.3076 0.035 Uiso 1 1 calc R
C20 C 0.30589(11) 0.09426(6) 0.22162(19) 0.0227(3) Uani 1 1 d .
H20A H 0.3120 0.1268 0.2686 0.027 Uiso 1 1 calc R
C21 C 0.22565(10) 0.08439(5) 0.12578(18) 0.0179(3) Uani 1 1 d .
H1N2 H 0.0280(16) 0.1805(8) 0.252(3) 0.031(6) Uiso 1 1 d .
H1O1 H 0.0194(19) 0.1700(10) 0.007(4) 0.042(7) Uiso 1 1 d .
H1N1 H 0.2624(16) 0.1995(8) 0.028(3) 0.026(5) Uiso 1 1 d .

loop_
_atom_site_aniso_label
_atom_site_aniso_U_11
_atom_site_aniso_U_22
_atom_site_aniso_U_33
_atom_site_aniso_U_23
_atom_site_aniso_U_13
_atom_site_aniso_U_12
O1 0.0208(5) 0.0211(5) 0.0214(6) -0.0011(4) -0.0043(4) 0.0024(4)
N1 0.0184(5) 0.0150(5) 0.0183(6) -0.0019(4) 0.0052(5) -0.0012(4)
N2 0.0166(5) 0.0171(5) 0.0180(6) -0.0005(5) 0.0041(4) -0.0008(4)
C1 0.0172(5) 0.0171(6) 0.0140(6) 0.0011(5) 0.0002(5) 0.0015(4)
C2 0.0175(6) 0.0224(6) 0.0204(7) 0.0013(6) 0.0032(5) 0.0020(5)
C3 0.0224(6) 0.0234(6) 0.0204(7) -0.0006(6) 0.0038(6) 0.0062(5)
C4 0.0249(6) 0.0178(6) 0.0196(7) -0.0018(5) 0.0006(5) 0.0048(5)
C5 0.0193(6) 0.0171(6) 0.0154(6) 0.0009(5) -0.0025(5) 0.0027(5)
C6 0.0239(6) 0.0159(5) 0.0206(7) -0.0010(5) -0.0019(6) -0.0010(5)
C7 0.0223(6) 0.0189(6) 0.0237(7) -0.0001(6) 0.0003(6) -0.0035(5)
C8 0.0181(6) 0.0200(6) 0.0198(7) -0.0017(5) 0.0028(5) -0.0012(5)
C9 0.0171(5) 0.0159(6) 0.0145(6) -0.0006(5) 0.0004(5) 0.0001(4)
C10 0.0158(5) 0.0167(5) 0.0134(6) 0.0002(5) -0.0003(5) 0.0012(4)
C11 0.0164(5) 0.0159(5) 0.0169(6) 0.0000(5) 0.0006(5) -0.0001(4)
C12 0.0170(6) 0.0155(6) 0.0170(6) 0.0009(5) 0.0006(5) -0.0010(5)
C13 0.0185(6) 0.0176(6) 0.0172(6) 0.0023(5) 0.0009(5) -0.0012(5)
C14 0.0219(6) 0.0201(6) 0.0227(7) -0.0008(6) -0.0026(6) -0.0050(5)
C15 0.0272(7) 0.0153(6) 0.0263(8) -0.0016(6) -0.0003(6) -0.0038(5)
C16 0.0232(6) 0.0149(6) 0.0248(8) 0.0010(6) 0.0009(6) -0.0015(5)
C17 0.0301(7) 0.0157(6) 0.0341(9) 0.0007(6) -0.0007(7) 0.0035(6)
C18 0.0287(7) 0.0230(7) 0.0440(11) 0.0031(7) -0.0060(8) 0.0071(6)
C19 0.0247(7) 0.0250(7) 0.0374(10) 0.0010(7) -0.0080(7) 0.0033(6)
C20 0.0222(6) 0.0191(6) 0.0267(8) -0.0004(6) -0.0046(6) 0.0009(5)
C21 0.0187(6) 0.0148(5) 0.0202(7) 0.0019(5) 0.0000(5) -0.0004(5)

loop_
_atom_type_symbol
_atom_type_description
_atom_type_scat_dispersion_real
_atom_type_scat_dispersion_imag
_atom_type_scat_source
C C 0.0033 0.0000 'International Tables Vol C Tables 4.2.6.8 and 6.1.1.4'
H H 0.0000 0.0000 'International Tables Vol C Tables 4.2.6.8 and 6.1.1.4'
N N 0.0061 0.0000 'International Tables Vol C Tables 4.2.6.8 and 6.1.1.4'
O O 0.0106 0.0000 'International Tables Vol C Tables 4.2.6.8 and 6.1.1.4'

loop_
_geom_angle_atom_site_label_1
_geom_angle_atom_site_label_2
_geom_angle_atom_site_label_3
_geom_angle
C13 O1 H1O1 105(2)
C9 N1 C11 114.95(11)
C9 N1 H1N1 114.3(14)
C11 N1 H1N1 114.0(14)
C1 N2 C11 113.15(11)
C1 N2 H1N2 107.3(16)
C11 N2 H1N2 111.7(15)
C2 C1 N2 121.48(12)
C2 C1 C10 120.36(12)
N2 C1 C10 118.16(12)
C1 C2 C3 119.79(13)
C1 C2 H2A 120.1
C3 C2 H2A 120.1
C4 C3 C2 121.12(13)
C4 C3 H3A 119.4
C2 C3 H3A 119.4
C3 C4 C5 120.26(13)
C3 C4 H4A 119.9
C5 C4 H4A 119.9
C6 C5 C4 122.46(13)
C6 C5 C10 118.73(13)
C4 C5 C10 118.80(12)
C7 C6 C5 120.32(13)
C7 C6 H6A 119.8
C5 C6 H6A 119.8
C6 C7 C8 121.32(13)
C6 C7 H7A 119.3
C8 C7 H7A 119.3
C9 C8 C7 119.88(13)
C9 C8 H8A 120.1
C7 C8 H8A 120.1
C8 C9 N1 123.40(13)
C8 C9 C10 119.99(12)
N1 C9 C10 116.56(11)
C1 C10 C9 120.63(12)
C1 C10 C5 119.59(12)
C9 C10 C5 119.76(12)
N1 C11 N2 106.73(11)
N1 C11 C12 110.10(12)
N2 C11 C12 111.40(11)
N1 C11 H11A 109.5
N2 C11 H11A 109.5
C12 C11 H11A 109.5
C13 C12 C21 118.90(13)
C13 C12 C11 121.09(12)
C21 C12 C11 119.90(12)
O1 C13 C12 122.39(13)
O1 C13 C14 115.83(13)
C12 C13 C14 121.77(13)
C15 C14 C13 120.03(14)
C15 C14 H14A 120.0
C13 C14 H14A 120.0
C14 C15 C16 120.58(14)
C14 C15 H15A 119.7
C16 C15 H15A 119.7
C17 C16 C15 120.54(14)
C17 C16 C21 119.93(14)
C15 C16 C21 119.53(13)
C18 C17 C16 120.81(15)
C18 C17 H17A 119.6
C16 C17 H17A 119.6
C17 C18 C19 119.50(14)
C17 C18 H18A 120.3
C19 C18 H18A 120.3
C20 C19 C18 121.29(15)
C20 C19 H19A 119.4
C18 C19 H19A 119.4
C19 C20 C21 120.85(14)
C19 C20 H20A 119.6
C21 C20 H20A 119.6
C20 C21 C16 117.56(12)
C20 C21 C12 123.25(13)
C16 C21 C12 119.16(13)

loop_
_geom_bond_atom_site_label_1
_geom_bond_atom_site_label_2
_geom_bond_distance
O1 C13 1.3657(17)
O1 H1O1 0.79(3)
N1 C9 1.3954(17)
N1 C11 1.4606(18)
N1 H1N1 0.87(2)
N2 C1 1.4194(17)
N2 C11 1.4798(17)
N2 H1N2 0.86(2)
C1 C2 1.3809(19)
C1 C10 1.4218(18)
C2 C3 1.413(2)
C2 H2A 0.9300
C3 C4 1.378(2)
C3 H3A 0.9300
C4 C5 1.420(2)
C4 H4A 0.9300
C5 C6 1.4189(19)
C5 C10 1.4247(19)
C6 C7 1.369(2)
C6 H6A 0.9300
C7 C8 1.4147(19)
C7 H7A 0.9300
C8 C9 1.3791(19)
C8 H8A 0.9300
C9 C10 1.4244(18)
C11 C12 1.5144(19)
C11 H11A 0.9800
C12 C13 1.3850(19)
C12 C21 1.4301(18)
C13 C14 1.413(2)
C14 C15 1.366(2)
C14 H14A 0.9300
C15 C16 1.421(2)
C15 H15A 0.9300
C16 C17 1.415(2)
C16 C21 1.4284(19)
C17 C18 1.372(3)
C17 H17A 0.9300
C18 C19 1.404(2)
C18 H18A 0.9300
C19 C20 1.373(2)
C19 H19A 0.9300
C20 C21 1.422(2)
C20 H20A 0.9300

loop_
_geom_hbond_atom_site_label_D
_geom_hbond_atom_site_label_H
_geom_hbond_atom_site_label_A
_geom_hbond_distance_DH
_geom_hbond_distance_HA
_geom_hbond_distance_DA
_geom_hbond_angle_DHA
_geom_hbond_site_symmetry_A
_geom_hbond_publ_flag
N2 H1N2 O1 0.86(2) 2.05(3) 2.8663(18) 157(2) 8_445 yes
O1 H1O1 N2 0.79(3) 1.88(3) 2.6059(18) 151(3) . yes

loop_
_geom_torsion_atom_site_label_1
_geom_torsion_atom_site_label_2
_geom_torsion_atom_site_label_3
_geom_torsion_atom_site_label_4
_geom_torsion
C11 N2 C1 C2 -152.35(14)
C11 N2 C1 C10 27.73(17)
N2 C1 C2 C3 178.12(13)
C10 C1 C2 C3 -2.0(2)
C1 C2 C3 C4 1.4(2)
C2 C3 C4 C5 1.1(2)
C3 C4 C5 C6 177.19(14)
C3 C4 C5 C10 -2.9(2)
C4 C5 C6 C7 -179.79(14)
C10 C5 C6 C7 0.3(2)
C5 C6 C7 C8 -1.2(2)
C6 C7 C8 C9 1.2(2)
C7 C8 C9 N1 177.02(14)
C7 C8 C9 C10 -0.4(2)
C11 N1 C9 C8 149.99(14)
C11 N1 C9 C10 -32.49(17)
C2 C1 C10 C9 -178.12(14)
N2 C1 C10 C9 1.79(19)
C2 C1 C10 C5 0.0(2)
N2 C1 C10 C5 179.95(12)
C8 C9 C10 C1 177.75(14)
N1 C9 C10 C1 0.14(19)
C8 C9 C10 C5 -0.4(2)
N1 C9 C10 C5 -178.01(12)
C6 C5 C10 C1 -177.73(13)
C4 C5 C10 C1 2.4(2)
C6 C5 C10 C9 0.4(2)
C4 C5 C10 C9 -179.42(14)
C9 N1 C11 N2 59.95(15)
C9 N1 C11 C12 -179.01(11)
C1 N2 C11 N1 -56.49(15)
C1 N2 C11 C12 -176.71(12)
N1 C11 C12 C13 -84.63(15)
N2 C11 C12 C13 33.57(18)
N1 C11 C12 C21 91.46(16)
N2 C11 C12 C21 -150.33(13)
C21 C12 C13 O1 -177.57(13)
C11 C12 C13 O1 -1.4(2)
C21 C12 C13 C14 1.8(2)
C11 C12 C13 C14 177.93(13)
O1 C13 C14 C15 178.86(15)
C12 C13 C14 C15 -0.5(2)
C13 C14 C15 C16 -0.2(2)
C14 C15 C16 C17 -179.23(16)
C14 C15 C16 C21 -0.3(2)
C15 C16 C17 C18 177.35(17)
C21 C16 C17 C18 -1.6(3)
C16 C17 C18 C19 -0.6(3)
C17 C18 C19 C20 1.9(3)
C18 C19 C20 C21 -1.0(3)
C19 C20 C21 C16 -1.2(2)
C19 C20 C21 C12 -179.16(16)
C17 C16 C21 C20 2.4(2)
C15 C16 C21 C20 -176.50(15)
C17 C16 C21 C12 -179.52(15)
C15 C16 C21 C12 1.5(2)
C13 C12 C21 C20 175.66(14)
C11 C12 C21 C20 -0.5(2)
C13 C12 C21 C16 -2.3(2)
C11 C12 C21 C16 -178.45(12)
